data_2222589
loop_
_publ_author_name
'Shah Bakhtiar, Nasir'
'Abdullah, Zanariah'
'Ng, Seik Weng'

_publ_section_title
;
 4-Amino-2-phenoxypyrimidine
;
_journal_coeditor_code BT2994
_journal_issue 8
_journal_name_full 'Acta Crystallographica Section E'
_journal_page_first o1858
_journal_paper_doi 10.1107/S1600536809026580
_journal_volume 65
_journal_year 2009
_chemical_formula_iupac 'C10 H9 N3 O'
_chemical_formula_moiety 'C10 H9 N3 O'
_chemical_formula_sum 'C10 H9 N3 O'
_chemical_formula_weight 187.20
_chemical_name_systematic
;
4-Amino-2-phenoxypyrimidine
;
_space_group_IT_number 14
_symmetry_cell_setting monoclinic
_symmetry_space_group_name_Hall '-P 2yn'
_symmetry_space_group_name_H-M 'P 1 21/n 1'
_atom_sites_solution_hydrogens geom
_atom_sites_solution_primary direct
_atom_sites_solution_secondary difmap
_audit_creation_method SHELXL-97
_cell_angle_alpha 90.00
_cell_angle_beta 96.751(2)
_cell_angle_gamma 90.00
_cell_formula_units_Z 4
_cell_length_a 8.8443(3)
_cell_length_b 12.1214(3)
_cell_length_c 9.0415(2)
_cell_measurement_reflns_used 2238
_cell_measurement_temperature 120(2)
_cell_measurement_theta_max 27.9
_cell_measurement_theta_min 2.3
_cell_volume 962.58(5)
_computing_cell_refinement 'SAINT (Bruker, 2008)'
_computing_data_collection 'APEX2 (Bruker, 2008)'
_computing_data_reduction 'SAINT (Bruker, 2008)'
_computing_molecular_graphics 'X-SEED (Barbour, 2001)'
_computing_publication_material 'publCIF (Westrip, 2009)'
_computing_structure_refinement 'SHELXL97 (Sheldrick, 2008)'
_computing_structure_solution 'SHELXS97 (Sheldrick, 2008)'
_diffrn_ambient_temperature 120(2)
_diffrn_measured_fraction_theta_full 0.982
_diffrn_measured_fraction_theta_max 0.982
_diffrn_measurement_device_type 'Bruker SMART APEX'
_diffrn_measurement_method \w
_diffrn_radiation_monochromator graphite
_diffrn_radiation_source 'fine-focus sealed tube'
_diffrn_radiation_type MoK\a
_diffrn_radiation_wavelength 0.71073
_diffrn_reflns_av_R_equivalents 0.0280
_diffrn_reflns_av_sigmaI/netI 0.0340
_diffrn_reflns_limit_h_max 11
_diffrn_reflns_limit_h_min -10
_diffrn_reflns_limit_k_max 15
_diffrn_reflns_limit_k_min -15
_diffrn_reflns_limit_l_max 11
_diffrn_reflns_limit_l_min -10
_diffrn_reflns_number 6375
_diffrn_reflns_theta_full 27.50
_diffrn_reflns_theta_max 27.50
_diffrn_reflns_theta_min 2.82
_diffrn_standards_decay_% 0
_diffrn_standards_interval_count 0
_diffrn_standards_interval_time 0
_diffrn_standards_number 0
_exptl_absorpt_coefficient_mu 0.088
_exptl_absorpt_correction_type none
_exptl_crystal_colour Colorless
_exptl_crystal_density_diffrn 1.292
_exptl_crystal_density_method 'not measured'
_exptl_crystal_description Block
_exptl_crystal_F_000 392
_exptl_crystal_size_max 0.40
_exptl_crystal_size_mid 0.20
_exptl_crystal_size_min 0.10
_refine_diff_density_max 0.428
_refine_diff_density_min -0.317
_refine_ls_extinction_method none
_refine_ls_goodness_of_fit_ref 1.098
_refine_ls_hydrogen_treatment mixed
_refine_ls_matrix_type full
_refine_ls_number_parameters 136
_refine_ls_number_reflns 2178
_refine_ls_number_restraints 2
_refine_ls_restrained_S_all 1.098
_refine_ls_R_factor_all 0.0700
_refine_ls_R_factor_gt 0.0549
_refine_ls_shift/su_max 0.001
_refine_ls_shift/su_mean 0.001
_refine_ls_structure_factor_coef Fsqd
_refine_ls_weighting_details 'calc w=1/[\s^2^(Fo^2^)+(0.0791P)^2^+0.3378P] where P=(Fo^2^+2Fc^2^)/3'
_refine_ls_weighting_scheme calc
_refine_ls_wR_factor_gt 0.1530
_refine_ls_wR_factor_ref 0.1632
_reflns_number_gt 1694
_reflns_number_total 2178
_reflns_threshold_expression I>2\s(I)
_cod_data_source_file bt2994.cif
_cod_data_source_block I
_cod_depositor_comments
;
The following automatic conversions were performed:
'_symmetry_cell_setting' value 'Monoclinic' changed to 'monoclinic'
according to '/home/saulius/struct/CIF-dictionaries/cif_core.dic'
dictionary named 'cif_core.dic' version 2.4.1 from
2010-06-29.

'_exptl_absorpt_correction_type' value 'None' changed to
'none' according to '/home/saulius/struct/CIF-dictionaries/cif_core.dic'
dictionary named 'cif_core.dic' version 2.4.1 from 2010-06-29.

Automatic conversion script
Id: cif_fix_enum 1527 2010-12-29 10:47:43Z saulius 

The following automatic conversions were performed:

'_symmetry_cell_setting' value 'Monoclinic' changed to 'monoclinic'
according to /home/saulius/struct/CIF-dictionaries/cif_core.dic
dictionary named 'cif_core.dic' version 2.4.1 from
2010-06-29.

'_exptl_absorpt_correction_type' value 'None' changed to
'none' according to
/home/saulius/struct/CIF-dictionaries/cif_core.dic dictionary named
'cif_core.dic' version 2.4.1 from 2010-06-29.

Automatic conversion script
Id: cif_fix_values 1715 2011-07-08 13:25:40Z adriana 
;
_cod_original_sg_symbol_H-M 'P 21/n'
_cod_database_code 2222589
_cod_database_fobs_code 2222589

loop_
_symmetry_equiv_pos_as_xyz
'x, y, z'
'-x+1/2, y+1/2, -z+1/2'
'-x, -y, -z'
'x-1/2, -y-1/2, z-1/2'

loop_
_atom_site_type_symbol
_atom_site_label
_atom_site_fract_x
_atom_site_fract_y
_atom_site_fract_z
_atom_site_U_iso_or_equiv
_atom_site_adp_type
_atom_site_calc_flag
_atom_site_refinement_flags
_atom_site_occupancy
_atom_site_disorder_assembly
_atom_site_disorder_group
O O1 0.2422(2) 0.48867(12) -0.00659(16) 0.0317(4) Uani d . 1 . .
N N1 0.2790(2) 0.36872(13) 0.19209(18) 0.0235(4) Uani d . 1 . .
N N2 0.2591(2) 0.56448(13) 0.21860(17) 0.0213(4) Uani d . 1 . .
N N3 0.2755(3) 0.64646(15) 0.4479(2) 0.0348(5) Uani d D 1 . .
H H1 0.252(3) 0.7092(13) 0.402(2) 0.030(7) Uiso d D 1 . .
H H2 0.284(3) 0.641(2) 0.5458(11) 0.037(7) Uiso d D 1 . .
C C1 0.2551(3) 0.39941(16) -0.1029(2) 0.0220(5) Uani d . 1 . .
C C2 0.3964(3) 0.35937(18) -0.1237(2) 0.0264(5) Uani d . 1 . .
H H2A 0.4857 0.3889 -0.0693 0.032 Uiso calc R 1 . .
C C3 0.4063(3) 0.27495(19) -0.2257(2) 0.0339(6) Uani d . 1 . .
H H3 0.5030 0.2460 -0.2410 0.041 Uiso calc R 1 . .
C C4 0.2763(4) 0.23278(18) -0.3052(2) 0.0369(7) Uani d . 1 . .
H H4 0.2836 0.1744 -0.3741 0.044 Uiso calc R 1 . .
C C5 0.1354(3) 0.2756(2) -0.2843(2) 0.0374(6) Uani d . 1 . .
H H5 0.0461 0.2475 -0.3403 0.045 Uiso calc R 1 . .
C C6 0.1240(3) 0.35942(19) -0.1819(2) 0.0307(5) Uani d . 1 . .
H H6 0.0274 0.3887 -0.1665 0.037 Uiso calc R 1 . .
C C7 0.2617(2) 0.47102(16) 0.1428(2) 0.0197(4) Uani d . 1 . .
C C8 0.2997(3) 0.36125(17) 0.3429(2) 0.0283(5) Uani d . 1 . .
H H8 0.3133 0.2900 0.3862 0.034 Uiso calc R 1 . .
C C9 0.3022(3) 0.44951(17) 0.4354(2) 0.0296(5) Uani d . 1 . .
H H9 0.3190 0.4413 0.5405 0.036 Uiso calc R 1 . .
C C10 0.2785(3) 0.55438(16) 0.3677(2) 0.0236(5) Uani d . 1 . .

loop_
_atom_site_aniso_label
_atom_site_aniso_U_11
_atom_site_aniso_U_22
_atom_site_aniso_U_33
_atom_site_aniso_U_12
_atom_site_aniso_U_13
_atom_site_aniso_U_23
O1 0.0606(12) 0.0159(7) 0.0178(7) 0.0050(7) 0.0018(7) 0.0013(5)
N1 0.0341(11) 0.0165(8) 0.0197(8) 0.0014(7) 0.0032(7) 0.0007(6)
N2 0.0281(10) 0.0149(8) 0.0212(8) 0.0028(7) 0.0038(7) 0.0003(6)
N3 0.0665(16) 0.0182(9) 0.0204(9) 0.0070(9) 0.0083(9) -0.0008(7)
C1 0.0351(13) 0.0156(9) 0.0151(9) 0.0006(8) 0.0018(8) 0.0031(7)
C2 0.0301(12) 0.0255(10) 0.0229(10) -0.0038(9) 0.0005(9) 0.0044(8)
C3 0.0476(15) 0.0264(11) 0.0310(11) 0.0084(11) 0.0186(11) 0.0062(9)
C4 0.073(2) 0.0193(10) 0.0198(10) -0.0061(12) 0.0127(11) -0.0026(8)
C5 0.0511(17) 0.0348(12) 0.0238(11) -0.0161(12) -0.0058(11) 0.0001(9)
C6 0.0311(13) 0.0319(12) 0.0284(11) 0.0006(10) 0.0013(10) 0.0036(9)
C7 0.0217(11) 0.0186(9) 0.0185(9) 0.0015(8) 0.0012(8) 0.0019(7)
C8 0.0455(14) 0.0174(9) 0.0221(10) 0.0044(9) 0.0046(9) 0.0046(7)
C9 0.0482(15) 0.0216(10) 0.0194(9) 0.0028(10) 0.0057(9) 0.0027(7)
C10 0.0312(12) 0.0181(9) 0.0223(9) 0.0008(8) 0.0062(9) -0.0007(7)

loop_
_atom_type_symbol
_atom_type_description
_atom_type_scat_dispersion_real
_atom_type_scat_dispersion_imag
_atom_type_scat_source
C C 0.0033 0.0016 'International Tables Vol C Tables 4.2.6.8 and 6.1.1.4'
H H 0.0000 0.0000 'International Tables Vol C Tables 4.2.6.8 and 6.1.1.4'
N N 0.0061 0.0033 'International Tables Vol C Tables 4.2.6.8 and 6.1.1.4'
O O 0.0106 0.0060 'International Tables Vol C Tables 4.2.6.8 and 6.1.1.4'

loop_
_geom_angle_atom_site_label_1
_geom_angle_atom_site_label_2
_geom_angle_atom_site_label_3
_geom_angle_site_symmetry_1
_geom_angle_site_symmetry_3
_geom_angle
_geom_angle_publ_flag
C7 O1 C1 . . 119.07(15) ?
C7 N1 C8 . . 113.46(17) ?
C7 N2 C10 . . 115.63(16) ?
C10 N3 H1 . . 119.1(16) ?
C10 N3 H2 . . 118.5(18) ?
H1 N3 H2 . . 122(2) ?
C2 C1 C6 . . 121.9(2) ?
C2 C1 O1 . . 120.0(2) ?
C6 C1 O1 . . 118.0(2) ?
C1 C2 C3 . . 118.7(2) ?
C1 C2 H2A . . 120.6 ?
C3 C2 H2A . . 120.6 ?
C4 C3 C2 . . 120.4(2) ?
C4 C3 H3 . . 119.8 ?
C2 C3 H3 . . 119.8 ?
C3 C4 C5 . . 119.9(2) ?
C3 C4 H4 . . 120.0 ?
C5 C4 H4 . . 120.0 ?
C4 C5 C6 . . 120.2(2) ?
C4 C5 H5 . . 119.9 ?
C6 C5 H5 . . 119.9 ?
C1 C6 C5 . . 118.8(2) ?
C1 C6 H6 . . 120.6 ?
C5 C6 H6 . . 120.6 ?
N1 C7 N2 . . 129.54(18) ?
N1 C7 O1 . . 118.65(17) ?
N2 C7 O1 . . 111.80(16) ?
C9 C8 N1 . . 123.86(18) ?
C9 C8 H8 . . 118.1 ?
N1 C8 H8 . . 118.1 ?
C8 C9 C10 . . 116.79(18) ?
C8 C9 H9 . . 121.6 ?
C10 C9 H9 . . 121.6 ?
N3 C10 N2 . . 117.46(18) ?
N3 C10 C9 . . 121.85(18) ?
N2 C10 C9 . . 120.69(18) ?

loop_
_geom_bond_atom_site_label_1
_geom_bond_atom_site_label_2
_geom_bond_site_symmetry_2
_geom_bond_distance
_geom_bond_publ_flag
O1 C7 . 1.359(2) ?
O1 C1 . 1.402(2) ?
N1 C7 . 1.320(2) ?
N1 C8 . 1.357(3) ?
N2 C7 . 1.326(2) ?
N2 C10 . 1.344(2) ?
N3 C10 . 1.333(3) ?
N3 H1 . 0.880(10) ?
N3 H2 . 0.882(10) ?
C1 C2 . 1.375(3) ?
C1 C6 . 1.376(3) ?
C2 C3 . 1.387(3) ?
C2 H2A . 0.9500 ?
C3 C4 . 1.380(4) ?
C3 H3 . 0.9500 ?
C4 C5 . 1.384(4) ?
C4 H4 . 0.9500 ?
C5 C6 . 1.386(3) ?
C5 H5 . 0.9500 ?
C6 H6 . 0.9500 ?
C8 C9 . 1.356(3) ?
C8 H8 . 0.9500 ?
C9 C10 . 1.416(3) ?
C9 H9 . 0.9500 ?

loop_
_geom_hbond_atom_site_label_D
_geom_hbond_atom_site_label_H
_geom_hbond_atom_site_label_A
_geom_hbond_site_symmetry_A
_geom_hbond_distance_DH
_geom_hbond_distance_HA
_geom_hbond_distance_DA
_geom_hbond_angle_DHA
_geom_hbond_publ_flag
N3 H1 N1 2 0.880(10) 2.120(10) 2.992(2) 173(2) yes

loop_
_geom_torsion_atom_site_label_1
_geom_torsion_atom_site_label_2
_geom_torsion_atom_site_label_3
_geom_torsion_atom_site_label_4
_geom_torsion_site_symmetry_1
_geom_torsion_site_symmetry_2
_geom_torsion_site_symmetry_3
_geom_torsion_site_symmetry_4
_geom_torsion
_geom_torsion_publ_flag
C7 O1 C1 C2 . . . . -76.8(2) ?
C7 O1 C1 C6 . . . . 107.6(2) ?
C6 C1 C2 C3 . . . . -1.1(3) ?
O1 C1 C2 C3 . . . . -176.53(17) ?
C1 C2 C3 C4 . . . . 0.4(3) ?
C2 C3 C4 C5 . . . . 0.7(3) ?
C3 C4 C5 C6 . . . . -1.2(3) ?
C2 C1 C6 C5 . . . . 0.6(3) ?
O1 C1 C6 C5 . . . . 176.15(18) ?
C4 C5 C6 C1 . . . . 0.5(3) ?
C8 N1 C7 N2 . . . . -1.3(3) ?
C8 N1 C7 O1 . . . . 179.1(2) ?
C10 N2 C7 N1 . . . . 0.8(3) ?
C10 N2 C7 O1 . . . . -179.63(19) ?
C1 O1 C7 N1 . . . . -5.8(3) ?
C1 O1 C7 N2 . . . . 174.56(18) ?
C7 N1 C8 C9 . . . . 0.2(4) ?
N1 C8 C9 C10 . . . . 1.3(4) ?
C7 N2 C10 N3 . . . . -179.5(2) ?
C7 N2 C10 C9 . . . . 0.9(3) ?
C8 C9 C10 N3 . . . . 178.6(2) ?
C8 C9 C10 N2 . . . . -1.8(4) ?

loop_
_cod_related_entry_id
_cod_related_entry_database
_cod_related_entry_code
1 ChemSpider 24742821
